data_4331577
loop_
_publ_author_name
'Hayton, Trevor W.'
'Boncella, James M.'
'Scott, Brian L.'
'Abboud, Khalil A.'
'Mills, Ryan C.'

_publ_section_title
;
 Coupling of an Aldehyde or Ketone to Pyridine Mediated by a Tungsten
 Imido Complex
;
_journal_issue 25
_journal_name_full 'Inorganic Chemistry'
_journal_page_first 9506
_journal_page_last 9517
_journal_paper_doi 10.1021/ic0511367
_journal_volume 44
_journal_year 2005
_chemical_formula_sum 'C30 H46 N4 O2 Si2 W'
_chemical_formula_weight 734.74
_chemical_name_systematic
; 
 ? 
;
_space_group_IT_number 2
_symmetry_cell_setting triclinic
_symmetry_space_group_name_Hall '-P 1'
_symmetry_space_group_name_H-M 'P -1'
_atom_sites_solution_hydrogens geom
_atom_sites_solution_primary direct
_atom_sites_solution_secondary difmap
_audit_creation_method SHELXL-97
_cell_angle_alpha 95.094(1)
_cell_angle_beta 97.433(1)
_cell_angle_gamma 102.417(1)
_cell_formula_units_Z 2
_cell_length_a 10.0899(6)
_cell_length_b 11.8107(8)
_cell_length_c 14.1959(9)
_cell_measurement_temperature 173(2)
_cell_volume 1626.33(18)
_computing_cell_refinement 'Bruker SMART'
_computing_data_collection 'Bruker SMART'
_computing_data_reduction 'Bruker SHELXTL'
_computing_molecular_graphics 'Bruker SHELXTL'
_computing_publication_material 'Bruker SHELXTL'
_computing_structure_refinement 'SHELXL-97 (Sheldrick, 1997)'
_computing_structure_solution 'SHELXS-97 (Sheldrick, 1990)'
_diffrn_ambient_temperature 173(2)
_diffrn_measured_fraction_theta_full 0.966
_diffrn_measured_fraction_theta_max 0.966
_diffrn_measurement_device_type 'CCD area detector'
_diffrn_measurement_method 'phi and omega scans'
_diffrn_radiation_monochromator graphite
_diffrn_radiation_source 'normal-focus sealed tube'
_diffrn_radiation_type MoK\a
_diffrn_radiation_wavelength 0.71073
_diffrn_reflns_av_R_equivalents 0.0720
_diffrn_reflns_av_sigmaI/netI 0.1597
_diffrn_reflns_limit_h_max 13
_diffrn_reflns_limit_h_min -9
_diffrn_reflns_limit_k_max 15
_diffrn_reflns_limit_k_min -14
_diffrn_reflns_limit_l_max 18
_diffrn_reflns_limit_l_min -18
_diffrn_reflns_number 11258
_diffrn_reflns_theta_full 27.50
_diffrn_reflns_theta_max 27.50
_diffrn_reflns_theta_min 1.46
_exptl_absorpt_coefficient_mu 3.657
_exptl_absorpt_correction_T_max 0.9102
_exptl_absorpt_correction_T_min 0.6952
_exptl_absorpt_correction_type integration
_exptl_crystal_colour red
_exptl_crystal_density_diffrn 1.500
_exptl_crystal_density_method 'not measured'
_exptl_crystal_description plates
_exptl_crystal_F_000 744
_exptl_crystal_size_max 0.20
_exptl_crystal_size_mid 0.17
_exptl_crystal_size_min 0.17
_refine_diff_density_max 1.297
_refine_diff_density_min -1.074
_refine_diff_density_rms 0.213
_refine_ls_extinction_method none
_refine_ls_goodness_of_fit_ref 0.974
_refine_ls_hydrogen_treatment mixed
_refine_ls_matrix_type full
_refine_ls_number_parameters 367
_refine_ls_number_reflns 7205
_refine_ls_number_restraints 0
_refine_ls_restrained_S_all 0.974
_refine_ls_R_factor_all 0.1127
_refine_ls_R_factor_gt 0.0559
_refine_ls_shift/su_max 0.001
_refine_ls_shift/su_mean 0.000
_refine_ls_structure_factor_coef Fsqd
_refine_ls_weighting_details 'calc w=1/[\s^2^(Fo^2^)+(0.0265P)^2^+0.0000P] where P=(Fo^2^+2Fc^2^)/3'
_refine_ls_weighting_scheme calc
_refine_ls_wR_factor_gt 0.0923
_refine_ls_wR_factor_ref 0.1138
_reflns_number_gt 4634
_reflns_number_total 7205
_reflns_threshold_expression >2sigma(I)
_cod_data_source_file ic0511367sup1.cif
_cod_data_source_block compound4
_cod_depositor_comments
;
The following automatic conversions were performed:

'_symmetry_cell_setting' value 'Triclinic' changed to 'triclinic'
according to /home/saulius/struct/CIF-dictionaries/cif_core.dic
dictionary named 'cif_core.dic' version 2.4.2 from 2011-04-26.

Automatic conversion script
Id: cif_fix_values 1891 2012-01-12 08:04:46Z andrius 
;
_cod_original_cell_volume 1626.3(2)
_cod_original_sg_symbol_H-M P-1
_cod_database_code 4331577

loop_
_symmetry_equiv_pos_as_xyz
'x, y, z'
'-x, -y, -z'

loop_
_atom_site_label
_atom_site_type_symbol
_atom_site_fract_x
_atom_site_fract_y
_atom_site_fract_z
_atom_site_U_iso_or_equiv
_atom_site_adp_type
_atom_site_occupancy
_atom_site_symmetry_multiplicity
_atom_site_calc_flag
_atom_site_refinement_flags
W W 0.62322(4) 0.74284(4) 0.74325(3) 0.02259(11) Uani 1 1 d .
Si1 Si 0.3301(3) 0.5883(2) 0.82226(18) 0.0294(6) Uani 1 1 d .
Si2 Si 0.7465(3) 0.6173(2) 0.56068(18) 0.0304(6) Uani 1 1 d .
O1 O 0.5909(6) 0.8253(5) 0.8584(4) 0.0268(14) Uani 1 1 d .
O2 O 0.4786(6) 0.7803(5) 0.6647(4) 0.0294(15) Uani 1 1 d .
N1 N 0.7605(7) 0.8489(6) 0.7164(5) 0.0267(17) Uani 1 1 d .
N2 N 0.4852(7) 0.5923(6) 0.7787(5) 0.0245(17) Uani 1 1 d .
N3 N 0.6753(7) 0.6101(6) 0.6700(5) 0.0294(18) Uani 1 1 d .
N4 N 0.7746(7) 0.7134(6) 0.8686(5) 0.0241(17) Uani 1 1 d .
C1 C 0.8829(10) 0.9285(8) 0.7105(6) 0.029(2) Uani 1 1 d .
C2 C 0.8856(10) 1.0224(9) 0.6595(8) 0.051(3) Uani 1 1 d .
H2A H 0.8021 1.0348 0.6275 0.061 Uiso 1 1 calc R
C3 C 1.0074(13) 1.0987(10) 0.6541(9) 0.067(4) Uani 1 1 d .
H3A H 1.0064 1.1634 0.6190 0.080 Uiso 1 1 calc R
C4 C 1.1325(11) 1.0832(10) 0.6992(8) 0.054(3) Uani 1 1 d .
H4A H 1.2169 1.1351 0.6945 0.065 Uiso 1 1 calc R
C5 C 1.1286(10) 0.9894(9) 0.7508(7) 0.039(3) Uani 1 1 d .
H5A H 1.2116 0.9764 0.7829 0.047 Uiso 1 1 calc R
C6 C 1.0057(9) 0.9143(8) 0.7565(6) 0.032(2) Uani 1 1 d .
H6A H 1.0058 0.8508 0.7931 0.038 Uiso 1 1 calc R
C7 C 0.5293(9) 0.4909(8) 0.7593(6) 0.026(2) Uani 1 1 d .
C8 C 0.6345(8) 0.4986(7) 0.7016(6) 0.0214(19) Uani 1 1 d .
C9 C 0.6949(9) 0.4051(7) 0.6832(6) 0.026(2) Uani 1 1 d .
H9A H 0.7687 0.4134 0.6471 0.032 Uiso 1 1 calc R
C10 C 0.6478(10) 0.3007(8) 0.7172(6) 0.032(2) Uani 1 1 d .
H10A H 0.6873 0.2361 0.7035 0.039 Uiso 1 1 calc R
C11 C 0.5406(10) 0.2904(8) 0.7722(6) 0.032(2) Uani 1 1 d .
H11A H 0.5062 0.2178 0.7943 0.038 Uiso 1 1 calc R
C12 C 0.4847(9) 0.3840(8) 0.7946(6) 0.030(2) Uani 1 1 d .
H12A H 0.4152 0.3762 0.8343 0.035 Uiso 1 1 calc R
C13 C 0.3390(10) 0.5552(8) 0.9491(6) 0.038(2) Uani 1 1 d .
H13A H 0.4350 0.5749 0.9800 0.057 Uiso 1 1 calc R
H13B H 0.3001 0.4718 0.9501 0.057 Uiso 1 1 calc R
H13C H 0.2865 0.6013 0.9835 0.057 Uiso 1 1 calc R
C14 C 0.1881(10) 0.4732(9) 0.7483(7) 0.047(3) Uani 1 1 d .
H14A H 0.1770 0.4910 0.6819 0.071 Uiso 1 1 calc R
H14B H 0.1023 0.4718 0.7740 0.071 Uiso 1 1 calc R
H14C H 0.2109 0.3968 0.7502 0.071 Uiso 1 1 calc R
C15 C 0.2761(10) 0.7283(9) 0.8165(7) 0.046(3) Uani 1 1 d .
H15A H 0.3522 0.7929 0.8466 0.069 Uiso 1 1 calc R
H15B H 0.1972 0.7270 0.8504 0.069 Uiso 1 1 calc R
H15C H 0.2503 0.7390 0.7495 0.069 Uiso 1 1 calc R
C16 C 0.7017(11) 0.7365(8) 0.4952(6) 0.043(3) Uani 1 1 d .
H16A H 0.6035 0.7333 0.4926 0.065 Uiso 1 1 calc R
H16B H 0.7232 0.7270 0.4300 0.065 Uiso 1 1 calc R
H16C H 0.7549 0.8120 0.5284 0.065 Uiso 1 1 calc R
C17 C 0.9367(9) 0.6416(9) 0.5848(7) 0.042(3) Uani 1 1 d .
H17A H 0.9622 0.5874 0.6285 0.063 Uiso 1 1 calc R
H17B H 0.9765 0.7221 0.6140 0.063 Uiso 1 1 calc R
H17C H 0.9718 0.6281 0.5245 0.063 Uiso 1 1 calc R
C18 C 0.6716(10) 0.4794(8) 0.4791(6) 0.039(2) Uani 1 1 d .
H18A H 0.7364 0.4284 0.4825 0.058 Uiso 1 1 calc R
H18B H 0.6535 0.4977 0.4133 0.058 Uiso 1 1 calc R
H18C H 0.5855 0.4398 0.4985 0.058 Uiso 1 1 calc R
C20 C 0.8643(9) 0.6425(7) 0.8651(6) 0.026(2) Uani 1 1 d .
H20A H 0.8598 0.5929 0.8077 0.031 Uiso 1 1 calc R
C21 C 0.9616(9) 0.6404(8) 0.9423(7) 0.032(2) Uani 1 1 d .
H21A H 1.0218 0.5891 0.9375 0.038 Uiso 1 1 calc R
C22 C 0.9724(10) 0.7131(8) 1.0272(7) 0.032(2) Uani 1 1 d .
C23 C 0.8797(9) 0.7842(7) 1.0285(6) 0.029(2) Uani 1 1 d .
H23A H 0.8829 0.8352 1.0848 0.035 Uiso 1 1 calc R
C24 C 0.7835(9) 0.7827(7) 0.9507(6) 0.028(2) Uani 1 1 d .
C25 C 0.6817(9) 0.8624(7) 0.9447(6) 0.030(2) Uani 1 1 d .
C26 C 1.0810(10) 0.7154(9) 1.1114(7) 0.045(3) Uani 1 1 d .
H26A H 1.0876 0.7841 1.1574 0.067 Uiso 1 1 calc R
H26B H 1.1697 0.7189 1.0893 0.067 Uiso 1 1 calc R
H26C H 1.0562 0.6445 1.1424 0.067 Uiso 1 1 calc R
C27 C 0.7601(10) 0.9893(8) 0.9462(7) 0.039(2) Uani 1 1 d .
H27A H 0.8214 0.9935 0.8978 0.058 Uiso 1 1 calc R
H27B H 0.8144 1.0173 1.0096 0.058 Uiso 1 1 calc R
H27C H 0.6946 1.0383 0.9323 0.058 Uiso 1 1 calc R
C28 C 0.6014(9) 0.8531(9) 1.0298(6) 0.040(3) Uani 1 1 d .
H28A H 0.5296 0.8971 1.0214 0.060 Uiso 1 1 calc R
H28B H 0.6642 0.8852 1.0893 0.060 Uiso 1 1 calc R
H28C H 0.5591 0.7709 1.0330 0.060 Uiso 1 1 calc R
C29 C 0.4726(11) 0.8822(8) 0.6182(7) 0.034(2) Uani 1 1 d .
H29A H 0.536(11) 0.891(9) 0.587(8) 0.07(4) Uiso 1 1 d .
C30 C 0.4857(11) 0.9861(8) 0.6875(8) 0.051(3) Uani 1 1 d .
H30A H 0.4100 0.9729 0.7250 0.077 Uiso 1 1 calc R
H30B H 0.4824 1.0540 0.6531 0.077 Uiso 1 1 calc R
H30C H 0.5733 1.0004 0.7304 0.077 Uiso 1 1 calc R
C31 C 0.3390(12) 0.8591(9) 0.5495(8) 0.062(3) Uani 1 1 d .
H31A H 0.3344 0.7922 0.5021 0.093 Uiso 1 1 calc R
H31B H 0.3348 0.9282 0.5168 0.093 Uiso 1 1 calc R
H31C H 0.2615 0.8420 0.5851 0.093 Uiso 1 1 calc R

loop_
_atom_site_aniso_label
_atom_site_aniso_U_11
_atom_site_aniso_U_22
_atom_site_aniso_U_33
_atom_site_aniso_U_23
_atom_site_aniso_U_13
_atom_site_aniso_U_12
W 0.02068(19) 0.02098(19) 0.02586(19) 0.00572(14) 0.00353(13) 0.00304(13)
Si1 0.0253(15) 0.0325(15) 0.0328(15) 0.0100(13) 0.0090(12) 0.0065(12)
Si2 0.0279(15) 0.0374(16) 0.0263(14) 0.0049(12) 0.0067(11) 0.0063(12)
O1 0.027(3) 0.029(3) 0.025(3) 0.005(3) 0.002(3) 0.009(3)
O2 0.038(4) 0.020(3) 0.030(4) 0.007(3) 0.004(3) 0.007(3)
N1 0.027(4) 0.028(4) 0.023(4) 0.002(3) -0.001(3) 0.005(3)
N2 0.022(4) 0.019(4) 0.032(4) 0.009(3) 0.007(3) 0.002(3)
N3 0.023(4) 0.034(5) 0.031(4) 0.006(4) 0.004(3) 0.007(3)
N4 0.021(4) 0.021(4) 0.029(4) 0.008(3) 0.005(3) 0.000(3)
C1 0.035(6) 0.026(5) 0.024(5) -0.003(4) 0.008(4) 0.006(4)
C2 0.025(6) 0.058(7) 0.069(8) 0.038(6) -0.002(5) 0.000(5)
C3 0.056(8) 0.053(8) 0.081(9) 0.023(7) 0.007(7) -0.011(6)
C4 0.030(6) 0.055(8) 0.062(8) 0.002(6) 0.002(6) -0.019(5)
C5 0.023(6) 0.057(7) 0.038(6) 0.004(5) 0.007(5) 0.009(5)
C6 0.032(6) 0.028(5) 0.032(5) 0.000(4) 0.002(4) 0.000(4)
C7 0.026(5) 0.026(5) 0.023(5) 0.003(4) -0.001(4) 0.004(4)
C8 0.024(5) 0.018(5) 0.021(5) 0.003(4) 0.003(4) 0.002(4)
C9 0.029(5) 0.027(5) 0.023(5) 0.003(4) 0.001(4) 0.008(4)
C10 0.047(6) 0.031(5) 0.023(5) 0.000(4) 0.002(4) 0.019(5)
C11 0.054(7) 0.018(5) 0.023(5) 0.004(4) 0.007(4) 0.004(4)
C12 0.033(5) 0.032(5) 0.024(5) 0.006(4) 0.008(4) 0.006(4)
C13 0.042(6) 0.040(6) 0.029(5) -0.005(5) 0.003(5) 0.008(5)
C14 0.028(6) 0.056(7) 0.049(7) 0.002(6) -0.003(5) -0.004(5)
C15 0.042(7) 0.060(8) 0.051(7) 0.020(6) 0.019(5) 0.029(6)
C16 0.055(7) 0.047(7) 0.031(6) 0.011(5) 0.018(5) 0.010(6)
C17 0.036(6) 0.047(7) 0.040(6) -0.003(5) 0.010(5) 0.003(5)
C18 0.043(6) 0.046(6) 0.029(5) 0.007(5) 0.008(5) 0.011(5)
C20 0.028(5) 0.025(5) 0.029(5) 0.009(4) 0.008(4) 0.009(4)
C21 0.030(6) 0.022(5) 0.040(6) 0.007(5) 0.007(5) -0.002(4)
C22 0.037(6) 0.024(5) 0.034(6) 0.009(4) 0.010(4) -0.001(4)
C23 0.031(5) 0.023(5) 0.026(5) -0.006(4) 0.000(4) -0.006(4)
C24 0.025(5) 0.019(5) 0.036(6) 0.000(4) 0.006(4) -0.003(4)
C25 0.039(6) 0.019(5) 0.033(5) 0.003(4) 0.007(4) 0.006(4)
C26 0.035(6) 0.047(7) 0.047(7) 0.004(5) -0.004(5) 0.006(5)
C27 0.038(6) 0.026(5) 0.050(7) 0.003(5) 0.006(5) 0.004(5)
C28 0.026(6) 0.055(7) 0.033(6) -0.001(5) 0.009(4) -0.002(5)
C29 0.041(7) 0.022(5) 0.040(6) 0.011(5) 0.003(5) 0.009(5)
C30 0.047(7) 0.026(6) 0.080(9) 0.010(6) 0.013(6) 0.003(5)
C31 0.079(9) 0.042(7) 0.061(8) 0.012(6) -0.018(7) 0.019(7)

loop_
_atom_type_symbol
_atom_type_description
_atom_type_scat_dispersion_real
_atom_type_scat_dispersion_imag
_atom_type_scat_source
C C 0.0033 0.0016 'International Tables Vol C Tables 4.2.6.8 and 6.1.1.4'
H H 0.0000 0.0000 'International Tables Vol C Tables 4.2.6.8 and 6.1.1.4'
N N 0.0061 0.0033 'International Tables Vol C Tables 4.2.6.8 and 6.1.1.4'
O O 0.0106 0.0060 'International Tables Vol C Tables 4.2.6.8 and 6.1.1.4'
Si Si 0.0817 0.0704 'International Tables Vol C Tables 4.2.6.8 and 6.1.1.4'
W W -0.8490 6.8722 'International Tables Vol C Tables 4.2.6.8 and 6.1.1.4'

loop_
_geom_angle_atom_site_label_1
_geom_angle_atom_site_label_2
_geom_angle_atom_site_label_3
_geom_angle
N1 W O2 98.9(3)
N1 W O1 98.7(3)
O2 W O1 94.5(2)
N1 W N3 93.9(3)
O2 W N3 106.7(3)
O1 W N3 153.3(2)
N1 W N2 168.6(3)
O2 W N2 90.6(3)
O1 W N2 86.7(3)
N3 W N2 77.3(3)
N1 W N4 86.6(3)
O2 W N4 166.0(2)
O1 W N4 71.9(2)
N3 W N4 85.6(3)
N2 W N4 85.5(2)
N2 Si1 C15 111.9(4)
N2 Si1 C13 112.4(4)
C15 Si1 C13 107.8(4)
N2 Si1 C14 110.7(4)
C15 Si1 C14 106.3(5)
C13 Si1 C14 107.5(5)
N3 Si2 C16 111.6(4)
N3 Si2 C17 110.8(4)
C16 Si2 C17 108.6(5)
N3 Si2 C18 109.6(4)
C16 Si2 C18 105.9(4)
C17 Si2 C18 110.2(4)
C25 O1 W 127.7(5)
C29 O2 W 130.8(6)
C1 N1 W 169.4(6)
C7 N2 Si1 120.7(6)
C7 N2 W 112.0(5)
Si1 N2 W 127.2(4)
C8 N3 Si2 118.1(6)
C8 N3 W 115.9(5)
Si2 N3 W 125.4(4)
C24 N4 C20 117.7(8)
C24 N4 W 115.3(6)
C20 N4 W 126.6(6)
C2 C1 C6 117.8(9)
C2 C1 N1 122.1(8)
C6 C1 N1 120.1(8)
C3 C2 C1 120.9(10)
C2 C3 C4 121.4(11)
C5 C4 C3 117.2(10)
C6 C5 C4 120.8(9)
C1 C6 C5 121.8(9)
N2 C7 C12 126.6(8)
N2 C7 C8 115.9(7)
C12 C7 C8 117.5(8)
C9 C8 C7 121.3(7)
C9 C8 N3 124.6(7)
C7 C8 N3 114.0(7)
C10 C9 C8 120.1(8)
C9 C10 C11 119.3(8)
C12 C11 C10 121.0(8)
C11 C12 C7 120.7(8)
N4 C20 C21 122.0(9)
C20 C21 C22 120.5(9)
C23 C22 C21 116.0(9)
C23 C22 C26 122.4(9)
C21 C22 C26 121.5(9)
C24 C23 C22 121.7(9)
N4 C24 C23 122.0(8)
N4 C24 C25 113.0(8)
C23 C24 C25 124.9(8)
O1 C25 C27 110.3(7)
O1 C25 C24 107.5(7)
C27 C25 C24 109.6(7)
O1 C25 C28 110.0(7)
C27 C25 C28 109.4(8)
C24 C25 C28 110.2(7)
O2 C29 C30 111.9(8)
O2 C29 C31 109.0(8)
C30 C29 C31 110.7(9)

loop_
_geom_bond_atom_site_label_1
_geom_bond_atom_site_label_2
_geom_bond_distance
W N1 1.763(7)
W O2 1.874(6)
W O1 1.929(5)
W N3 2.005(7)
W N2 2.152(6)
W N4 2.293(7)
Si1 N2 1.748(7)
Si1 C15 1.855(9)
Si1 C13 1.871(9)
Si1 C14 1.877(10)
Si2 N3 1.794(7)
Si2 C16 1.856(9)
Si2 C17 1.859(9)
Si2 C18 1.864(10)
O1 C25 1.405(10)
O2 C29 1.431(10)
N1 C1 1.400(11)
N2 C7 1.382(10)
N3 C8 1.423(10)
N4 C24 1.344(10)
N4 C20 1.362(10)
C1 C2 1.374(12)
C1 C6 1.375(12)
C2 C3 1.374(14)
C3 C4 1.396(15)
C4 C5 1.377(13)
C5 C6 1.377(12)
C7 C12 1.405(11)
C7 C8 1.415(11)
C8 C9 1.392(10)
C9 C10 1.376(11)
C10 C11 1.404(12)
C11 C12 1.376(11)
C20 C21 1.378(12)
C21 C22 1.394(12)
C22 C23 1.385(12)
C22 C26 1.508(13)
C23 C24 1.369(12)
C24 C25 1.535(11)
C25 C27 1.534(12)
C25 C28 1.539(11)
C29 C30 1.474(13)
C29 C31 1.516(14)

loop_
_geom_torsion_atom_site_label_1
_geom_torsion_atom_site_label_2
_geom_torsion_atom_site_label_3
_geom_torsion_atom_site_label_4
_geom_torsion
N1 W O1 C25 -62.1(7)
O2 W O1 C25 -161.8(6)
N3 W O1 C25 55.2(9)
N2 W O1 C25 107.8(6)
N4 W O1 C25 21.4(6)
N1 W O2 C29 -15.7(8)
O1 W O2 C29 83.9(7)
N3 W O2 C29 -112.5(8)
N2 W O2 C29 170.6(8)
N4 W O2 C29 96.8(12)
O2 W N1 C1 163(3)
O1 W N1 C1 67(3)
N3 W N1 C1 -89(3)
N2 W N1 C1 -50(4)
N4 W N1 C1 -4(3)
C15 Si1 N2 C7 -167.2(7)
C13 Si1 N2 C7 71.3(8)
C14 Si1 N2 C7 -48.9(8)
C15 Si1 N2 W 10.0(7)
C13 Si1 N2 W -111.5(5)
C14 Si1 N2 W 128.3(5)
N1 W N2 C7 -22.1(19)
O2 W N2 C7 124.9(6)
O1 W N2 C7 -140.6(6)
N3 W N2 C7 18.0(6)
N4 W N2 C7 -68.5(6)
N1 W N2 Si1 160.6(13)
O2 W N2 Si1 -52.5(5)
O1 W N2 Si1 42.0(5)
N3 W N2 Si1 -159.4(5)
N4 W N2 Si1 114.1(5)
C16 Si2 N3 C8 147.0(6)
C17 Si2 N3 C8 -91.8(7)
C18 Si2 N3 C8 30.0(7)
C16 Si2 N3 W -23.9(6)
C17 Si2 N3 W 97.3(5)
C18 Si2 N3 W -140.9(5)
N1 W N3 C8 153.2(6)
O2 W N3 C8 -106.3(6)
O1 W N3 C8 34.9(10)
N2 W N3 C8 -19.5(6)
N4 W N3 C8 66.9(6)
N1 W N3 Si2 -35.7(5)
O2 W N3 Si2 64.8(5)
O1 W N3 Si2 -154.0(4)
N2 W N3 Si2 151.6(5)
N4 W N3 Si2 -122.0(5)
N1 W N4 C24 88.1(6)
O2 W N4 C24 -25.7(14)
O1 W N4 C24 -12.2(5)
N3 W N4 C24 -177.7(6)
N2 W N4 C24 -100.2(6)
N1 W N4 C20 -84.8(7)
O2 W N4 C20 161.4(9)
O1 W N4 C20 174.9(7)
N3 W N4 C20 9.4(7)
N2 W N4 C20 86.9(7)
W N1 C1 C2 -158(3)
W N1 C1 C6 22(4)
C6 C1 C2 C3 0.6(16)
N1 C1 C2 C3 -179.4(10)
C1 C2 C3 C4 0.7(19)
C2 C3 C4 C5 -1.2(18)
C3 C4 C5 C6 0.5(16)
C2 C1 C6 C5 -1.3(14)
N1 C1 C6 C5 178.7(8)
C4 C5 C6 C1 0.7(15)
Si1 N2 C7 C12 -19.3(12)
W N2 C7 C12 163.1(7)
Si1 N2 C7 C8 163.8(6)
W N2 C7 C8 -13.8(9)
N2 C7 C8 C9 175.0(8)
C12 C7 C8 C9 -2.2(13)
N2 C7 C8 N3 -1.9(11)
C12 C7 C8 N3 -179.0(7)
Si2 N3 C8 C9 29.8(11)
W N3 C8 C9 -158.4(7)
Si2 N3 C8 C7 -153.4(6)
W N3 C8 C7 18.3(9)
C7 C8 C9 C10 3.4(13)
N3 C8 C9 C10 179.9(8)
C8 C9 C10 C11 -1.4(13)
C9 C10 C11 C12 -1.7(14)
C10 C11 C12 C7 2.9(14)
N2 C7 C12 C11 -177.7(9)
C8 C7 C12 C11 -0.9(13)
C24 N4 C20 C21 0.1(12)
W N4 C20 C21 172.8(6)
N4 C20 C21 C22 -0.8(13)
C20 C21 C22 C23 0.8(12)
C20 C21 C22 C26 -177.9(8)
C21 C22 C23 C24 -0.1(12)
C26 C22 C23 C24 178.7(8)
C20 N4 C24 C23 0.7(12)
W N4 C24 C23 -172.8(6)
C20 N4 C24 C25 177.5(7)
W N4 C24 C25 3.9(8)
C22 C23 C24 N4 -0.7(13)
C22 C23 C24 C25 -177.1(8)
W O1 C25 C27 94.3(8)
W O1 C25 C24 -25.1(9)
W O1 C25 C28 -145.0(6)
N4 C24 C25 O1 9.9(9)
C23 C24 C25 O1 -173.5(8)
N4 C24 C25 C27 -109.9(8)
C23 C24 C25 C27 66.7(11)
N4 C24 C25 C28 129.7(8)
C23 C24 C25 C28 -53.6(11)
W O2 C29 C30 -67.0(11)
W O2 C29 C31 170.2(6)
